data_4135441
loop_
_publ_author_name
'Crawley, Matthew R.'
'Zhang, Daoyang'
'Oldacre, Amanda N.'
'Beavers, Christine M.'
'Friedman, Alan E.'
'Cook, Timothy R.'

_publ_section_title
;
 Tuning the Reactivity of Cofacial Porphyrin Prisms for Oxygen Reduction
 Using Modular Building Blocks
;
_journal_name_full 'Journal of the American Chemical Society'
_journal_paper_doi 10.1021/jacs.0c11895
_journal_year 2020
_chemical_formula_moiety 'C36 H36 Cl2 F6 N2 O2 Ru2, 4(C H Cl3)'
_chemical_formula_sum 'C40 H40 Cl14 F6 N2 O2 Ru2'
_chemical_formula_weight 1393.18
_space_group_crystal_system triclinic
_space_group_IT_number 2
_space_group_name_Hall '-P 1'
_space_group_name_H-M_alt 'P -1'
_atom_sites_solution_hydrogens difmap
_atom_sites_solution_primary heavy
_audit_creation_date 2020-04-28
_audit_creation_method
;
Olex2 1.3
(compiled 2020.02.04 svn.rd84adfe8 for OlexSys, GUI svn.r6032)
;
_cell_angle_alpha 67.1523(14)
_cell_angle_beta 70.2511(15)
_cell_angle_gamma 78.9093(15)
_cell_formula_units_Z 1
_cell_length_a 9.1940(4)
_cell_length_b 12.4090(5)
_cell_length_c 13.3632(6)
_cell_measurement_reflns_used 9846
_cell_measurement_temperature 120
_cell_measurement_theta_max 28.32
_cell_measurement_theta_min 2.89
_cell_volume 1319.04(10)
_computing_cell_refinement 'SAINT v8.37A (Bruker, 2015)'
_computing_data_reduction 'SAINT v8.37A (Bruker, 2015)'
_computing_molecular_graphics 'Olex2 1.3 (Dolomanov et al., 2009)'
_computing_publication_material 'Olex2 1.3 (Dolomanov et al., 2009)'
_computing_structure_refinement 'XL  (Sheldrick, 2008)'
_computing_structure_solution 'ShelXS (Sheldrick, 2008)'
_diffrn_ambient_temperature 120
_diffrn_detector 'Bruker AXS CMOS-type PHOTON 100 detector'
_diffrn_detector_area_resol_mean 10.42
_diffrn_detector_type 'CMOS area detector'
_diffrn_measured_fraction_theta_full 0.997
_diffrn_measured_fraction_theta_max 0.995
_diffrn_measurement_device 'three-circle diffractometer'
_diffrn_measurement_device_type 'Bruker D8 Venture PHOTON 100'
_diffrn_measurement_method '\w and \f scans'
_diffrn_radiation_monochromator 'Bruker AXS TRIUMPH monochromator'
_diffrn_radiation_probe x-ray
_diffrn_radiation_type MoK\a
_diffrn_radiation_wavelength 0.71073
_diffrn_reflns_av_R_equivalents 0.0344
_diffrn_reflns_av_unetI/netI 0.0338
_diffrn_reflns_Laue_measured_fraction_full 0.997
_diffrn_reflns_Laue_measured_fraction_max 0.995
_diffrn_reflns_limit_h_max 11
_diffrn_reflns_limit_h_min -12
_diffrn_reflns_limit_k_max 16
_diffrn_reflns_limit_k_min -16
_diffrn_reflns_limit_l_max 17
_diffrn_reflns_limit_l_min -17
_diffrn_reflns_number 26329
_diffrn_reflns_point_group_measured_fraction_full 0.997
_diffrn_reflns_point_group_measured_fraction_max 0.995
_diffrn_reflns_theta_full 25.242
_diffrn_reflns_theta_max 28.353
_diffrn_reflns_theta_min 2.857
_diffrn_source 'Mo sealed tube'
_diffrn_source_current 30.0
_diffrn_source_power 1.35
_diffrn_source_type 'sealed tube'
_diffrn_source_voltage 45.0
_diffrn_standards_number 0
_exptl_absorpt_coefficient_mu 1.340
_exptl_absorpt_correction_T_max 0.7457
_exptl_absorpt_correction_T_min 0.6633
_exptl_absorpt_correction_type multi-scan
_exptl_absorpt_process_details
'SADABS-2014/5 (Bruker,2014/5) was used for absorption correction. wR2(int) was 0.0660 before and 0.0492 after correction. The Ratio of minimum to maximum transmission is 0.8895. The \l/2 correction factor is Not present.'
_exptl_crystal_colour 'clear orange'
_exptl_crystal_colour_lustre clear
_exptl_crystal_colour_primary orange
_exptl_crystal_density_diffrn 1.754
_exptl_crystal_description prism
_exptl_crystal_F_000 690
_exptl_crystal_recrystallization_method 'Slow evaporation of Chloroform.'
_exptl_crystal_size_max 0.23
_exptl_crystal_size_mid 0.21
_exptl_crystal_size_min 0.13
_refine_diff_density_max 1.358
_refine_diff_density_min -1.545
_refine_diff_density_rms 0.113
_refine_ls_extinction_method none
_refine_ls_goodness_of_fit_ref 1.070
_refine_ls_hydrogen_treatment refall
_refine_ls_matrix_type full
_refine_ls_number_parameters 406
_refine_ls_number_reflns 6559
_refine_ls_number_restraints 36
_refine_ls_restrained_S_all 1.069
_refine_ls_R_factor_all 0.0484
_refine_ls_R_factor_gt 0.0369
_refine_ls_shift/su_max 0.000
_refine_ls_shift/su_mean 0.000
_refine_ls_structure_factor_coef Fsqd
_refine_ls_weighting_details 'w=1/[\s^2^(Fo^2^)+(0.0282P)^2^+3.0234P] where P=(Fo^2^+2Fc^2^)/3'
_refine_ls_weighting_scheme calc
_refine_ls_wR_factor_gt 0.0777
_refine_ls_wR_factor_ref 0.0829
_reflns_Friedel_coverage 0.000
_reflns_number_gt 5625
_reflns_number_total 6559
_reflns_threshold_expression 'I > 2\s(I)'
_cod_data_source_file ja0c11895_si_002.cif
_cod_data_source_block mrc_dz_s4_8_0m
_cod_database_code 4135441
_shelx_shelxl_version_number 2018/3
_shelx_space_group_comment
;
The symmetry employed for this shelxl refinement is uniquely defined
by the following loop, which should always be used as a source of
symmetry information in preference to the above space-group names.
They are only intended as comments.
;
_shelx_estimated_absorpt_t_max 0.845
_shelx_estimated_absorpt_t_min 0.748
_olex2_refinement_description
;
1. Rigid body (RIGU) restrains
 F1A, F1B, F3A, F3B, F2A, F2B, C18
 with sigma for 1-2 distances of 0.004 and sigma for 1-3 distances of 0.004
2. Others
 Sof(F1B)=Sof(F2B)=Sof(F3B)=1-FVAR(1)
 Sof(F1A)=Sof(F2A)=Sof(F3A)=FVAR(1)
;
_olex2_exptl_crystal_mounting_method 'MiTeGen MicroLoop'
_olex2_submission_special_instructions 'No special instructions were received'

loop_
_space_group_symop_operation_xyz
'x, y, z'
'-x, -y, -z'

loop_
_atom_site_label
_atom_site_type_symbol
_atom_site_fract_x
_atom_site_fract_y
_atom_site_fract_z
_atom_site_U_iso_or_equiv
_atom_site_adp_type
_atom_site_occupancy
_atom_site_site_symmetry_order
_atom_site_calc_flag
_atom_site_refinement_flags_posn
_atom_site_refinement_flags_adp
_atom_site_refinement_flags_occupancy
_atom_site_disorder_assembly
_atom_site_disorder_group
Ru1 Ru 0.25428(2) 0.13500(2) 0.38965(2) 0.01107(6) Uani 1 1 d . . . . .
Cl1 Cl 0.13440(8) 0.18208(6) 0.56068(6) 0.01906(14) Uani 1 1 d . . . . .
O1 O 0.1940(2) -0.03413(16) 0.50184(16) 0.0141(4) Uani 1 1 d . . . . .
N1 N 0.0268(3) 0.13494(19) 0.38786(18) 0.0122(4) Uani 1 1 d . . . . .
C1 C 0.4725(3) 0.2097(2) 0.3613(2) 0.0167(5) Uani 1 1 d . . . . .
C2 C 0.5076(3) 0.0981(2) 0.3521(2) 0.0163(5) Uani 1 1 d . . . . .
H2 H 0.566(4) 0.043(3) 0.396(3) 0.016(8) Uiso 1 1 d . . . . .
C3 C 0.4502(3) 0.0679(3) 0.2808(2) 0.0173(6) Uani 1 1 d . . . . .
H3 H 0.465(4) -0.007(3) 0.282(3) 0.015(8) Uiso 1 1 d . . . . .
C4 C 0.3621(3) 0.1506(2) 0.2120(2) 0.0164(5) Uani 1 1 d . . . . .
C5 C 0.3286(3) 0.2642(2) 0.2210(2) 0.0168(6) Uani 1 1 d . . . . .
H5 H 0.265(4) 0.317(3) 0.181(3) 0.020(8) Uiso 1 1 d . . . . .
C6 C 0.3792(3) 0.2930(3) 0.2950(2) 0.0182(6) Uani 1 1 d . . . . .
H6 H 0.345(4) 0.359(3) 0.308(3) 0.019(8) Uiso 1 1 d . . . . .
C7 C 0.5215(4) 0.2404(3) 0.4423(3) 0.0215(6) Uani 1 1 d . . . . .
H7A H 0.437(5) 0.262(3) 0.493(3) 0.029(10) Uiso 1 1 d . . . . .
H7B H 0.581(5) 0.178(4) 0.481(4) 0.043(12) Uiso 1 1 d . . . . .
H7C H 0.584(6) 0.307(4) 0.399(4) 0.059(14) Uiso 1 1 d . . . . .
C8 C 0.3043(4) 0.1234(3) 0.1319(2) 0.0217(6) Uani 1 1 d . . . . .
H8 H 0.218(4) 0.179(3) 0.122(3) 0.029(10) Uiso 1 1 d . . . . .
C9 C 0.2554(4) -0.0009(3) 0.1759(3) 0.0297(7) Uani 1 1 d . . . . .
H9A H 0.182(4) -0.019(3) 0.246(3) 0.030(10) Uiso 1 1 d . . . . .
H9B H 0.343(4) -0.063(3) 0.186(3) 0.028(9) Uiso 1 1 d . . . . .
H9C H 0.209(5) -0.017(4) 0.127(4) 0.047(12) Uiso 1 1 d . . . . .
C10 C 0.4314(4) 0.1505(3) 0.0175(3) 0.0290(7) Uani 1 1 d . . . . .
H10A H 0.457(4) 0.231(3) -0.006(3) 0.031(10) Uiso 1 1 d . . . . .
H10B H 0.525(5) 0.097(4) 0.026(3) 0.038(11) Uiso 1 1 d . . . . .
H10C H 0.397(5) 0.135(4) -0.038(4) 0.044(12) Uiso 1 1 d . . . . .
C11 C 0.0496(3) -0.0466(2) 0.5317(2) 0.0116(5) Uani 1 1 d . . . . .
C12 C -0.0515(3) 0.2228(2) 0.3131(2) 0.0130(5) Uani 1 1 d . . . . .
C13 C -0.1190(3) 0.1906(2) 0.2510(2) 0.0148(5) Uani 1 1 d . . . . .
H13 H -0.112(4) 0.115(3) 0.258(3) 0.016(8) Uiso 1 1 d . . . . .
C14 C -0.1890(3) 0.2764(3) 0.1740(2) 0.0179(6) Uani 1 1 d . . . . .
H14 H -0.236(4) 0.252(3) 0.132(3) 0.024(9) Uiso 1 1 d . . . . .
C15 C -0.1911(3) 0.3935(2) 0.1604(2) 0.0200(6) Uani 1 1 d . . . . .
C16 C -0.1236(3) 0.4257(3) 0.2218(3) 0.0216(6) Uani 1 1 d . . . . .
H16 H -0.126(4) 0.505(3) 0.213(3) 0.020(8) Uiso 1 1 d . . . . .
C17 C -0.0532(3) 0.3400(2) 0.2985(2) 0.0169(5) Uani 1 1 d . . . . .
H17 H -0.007(4) 0.360(3) 0.338(3) 0.011(7) Uiso 1 1 d . . . . .
C18 C -0.2685(4) 0.4856(3) 0.0786(3) 0.0317(7) Uani 1 1 d . . . . .
F1B F -0.196(3) 0.5851(14) 0.0242(17) 0.047(3) Uani 0.62(5) 1 d . . P A 2
F2B F -0.267(4) 0.4492(14) -0.0068(16) 0.080(4) Uani 0.62(5) 1 d . . P A 2
F3B F -0.4103(13) 0.5112(19) 0.1281(16) 0.069(4) Uani 0.62(5) 1 d . . P A 2
Cl1S Cl -0.31366(15) 0.29120(11) 0.60497(12) 0.0628(3) Uani 1 1 d . . . . .
Cl2S Cl -0.20520(12) 0.52190(8) 0.50808(10) 0.0490(3) Uani 1 1 d . . . . .
Cl3S Cl -0.19232(16) 0.37411(12) 0.73274(10) 0.0631(4) Uani 1 1 d . . . . .
C1S C -0.1802(4) 0.3773(3) 0.5983(3) 0.0277(7) Uani 1 1 d . . . . .
H1S H -0.080(4) 0.342(3) 0.567(3) 0.019(8) Uiso 1 1 d . . . . .
Cl4S Cl 0.30933(12) 0.25332(9) -0.25596(7) 0.0391(2) Uani 1 1 d . . . . .
Cl5S Cl 0.02800(11) 0.22932(8) -0.07049(7) 0.0370(2) Uani 1 1 d . . . . .
Cl6S Cl 0.18156(11) 0.02712(7) -0.12966(7) 0.03394(19) Uani 1 1 d . . . . .
C2S C 0.1381(4) 0.1798(3) -0.1829(3) 0.0262(7) Uani 1 1 d . . . . .
H2S H 0.078(4) 0.193(3) -0.233(3) 0.034(10) Uiso 1 1 d . . . . .
F1A F -0.184(4) 0.571(3) 0.011(3) 0.056(6) Uani 0.38(5) 1 d . . P A 1
F2A F -0.326(4) 0.452(2) 0.025(3) 0.066(5) Uani 0.38(5) 1 d . . P A 1
F3A F -0.398(3) 0.543(3) 0.132(2) 0.064(5) Uani 0.38(5) 1 d . . P A 1

loop_
_atom_site_aniso_label
_atom_site_aniso_U_11
_atom_site_aniso_U_22
_atom_site_aniso_U_33
_atom_site_aniso_U_23
_atom_site_aniso_U_13
_atom_site_aniso_U_12
Ru1 0.01049(10) 0.01100(10) 0.00879(10) -0.00066(7) -0.00254(7) -0.00072(7)
Cl1 0.0187(3) 0.0245(4) 0.0142(3) -0.0092(3) -0.0017(3) -0.0026(3)
O1 0.0115(9) 0.0126(9) 0.0133(9) 0.0006(7) -0.0041(7) -0.0005(7)
N1 0.0124(10) 0.0106(10) 0.0119(10) -0.0007(8) -0.0056(9) -0.0003(8)
C1 0.0100(12) 0.0208(14) 0.0147(13) -0.0034(11) 0.0010(10) -0.0054(10)
C2 0.0106(12) 0.0196(14) 0.0145(13) -0.0031(11) -0.0032(10) 0.0013(10)
C3 0.0149(13) 0.0172(14) 0.0151(13) -0.0046(11) -0.0008(11) 0.0002(10)
C4 0.0135(13) 0.0218(14) 0.0082(12) -0.0022(10) 0.0008(10) -0.0023(10)
C5 0.0143(13) 0.0172(13) 0.0089(12) 0.0042(10) -0.0007(10) -0.0023(10)
C6 0.0146(13) 0.0159(14) 0.0182(14) -0.0024(11) -0.0001(11) -0.0041(10)
C7 0.0153(14) 0.0263(16) 0.0236(15) -0.0087(13) -0.0060(12) -0.0021(12)
C8 0.0196(14) 0.0297(16) 0.0160(14) -0.0097(12) -0.0056(12) 0.0022(12)
C9 0.0353(19) 0.0351(19) 0.0220(17) -0.0123(14) -0.0066(15) -0.0085(15)
C10 0.0326(18) 0.036(2) 0.0145(15) -0.0090(14) -0.0052(13) 0.0026(15)
C11 0.0127(12) 0.0118(12) 0.0099(12) -0.0033(10) -0.0041(10) 0.0003(9)
C12 0.0113(12) 0.0128(12) 0.0109(12) -0.0007(10) -0.0029(10) 0.0002(9)
C13 0.0145(13) 0.0133(13) 0.0131(13) -0.0020(10) -0.0031(10) -0.0004(10)
C14 0.0155(13) 0.0240(15) 0.0105(12) -0.0015(11) -0.0041(11) -0.0019(11)
C15 0.0201(14) 0.0167(14) 0.0153(13) 0.0045(11) -0.0079(11) -0.0002(11)
C16 0.0214(15) 0.0127(14) 0.0266(16) -0.0007(11) -0.0102(12) 0.0006(11)
C17 0.0168(13) 0.0169(13) 0.0169(13) -0.0035(11) -0.0071(11) -0.0022(10)
C18 0.0296(17) 0.0278(17) 0.0298(17) 0.0060(13) -0.0181(14) -0.0017(13)
F1B 0.053(5) 0.023(3) 0.052(7) 0.016(3) -0.033(5) -0.008(2)
F2B 0.152(12) 0.049(4) 0.066(6) -0.019(4) -0.092(8) 0.035(7)
F3B 0.021(3) 0.052(7) 0.075(5) 0.036(4) -0.014(2) 0.009(3)
Cl1S 0.0637(7) 0.0554(7) 0.0750(8) -0.0046(6) -0.0336(7) -0.0314(6)
Cl2S 0.0430(5) 0.0256(5) 0.0556(6) -0.0022(4) -0.0042(5) 0.0043(4)
Cl3S 0.0750(8) 0.0809(9) 0.0495(6) -0.0392(6) -0.0369(6) 0.0275(7)
C1S 0.0254(17) 0.0254(16) 0.0329(18) -0.0103(14) -0.0103(14) 0.0007(13)
Cl4S 0.0459(5) 0.0475(5) 0.0219(4) -0.0060(4) -0.0051(4) -0.0208(4)
Cl5S 0.0452(5) 0.0384(5) 0.0264(4) -0.0169(4) -0.0065(4) 0.0035(4)
Cl6S 0.0388(5) 0.0298(4) 0.0314(4) -0.0118(3) -0.0073(4) -0.0011(3)
C2S 0.0309(17) 0.0302(17) 0.0184(15) -0.0092(13) -0.0086(13) -0.0003(13)
F1A 0.041(6) 0.057(12) 0.030(6) 0.037(8) -0.018(5) -0.014(8)
F2A 0.095(12) 0.040(6) 0.086(12) -0.005(7) -0.083(10) 0.009(7)
F3A 0.056(8) 0.040(10) 0.054(6) 0.010(6) -0.009(5) 0.025(6)

loop_
_atom_type_symbol
_atom_type_description
_atom_type_scat_dispersion_real
_atom_type_scat_dispersion_imag
_atom_type_scat_source
C C 0.0033 0.0016 'International Tables Vol C Tables 4.2.6.8 and 6.1.1.4'
H H 0.0000 0.0000 'International Tables Vol C Tables 4.2.6.8 and 6.1.1.4'
Cl Cl 0.1484 0.1585 'International Tables Vol C Tables 4.2.6.8 and 6.1.1.4'
F F 0.0171 0.0103 'International Tables Vol C Tables 4.2.6.8 and 6.1.1.4'
N N 0.0061 0.0033 'International Tables Vol C Tables 4.2.6.8 and 6.1.1.4'
O O 0.0106 0.0060 'International Tables Vol C Tables 4.2.6.8 and 6.1.1.4'
Ru Ru -1.2594 0.8363 'International Tables Vol C Tables 4.2.6.8 and 6.1.1.4'

loop_
_geom_angle_atom_site_label_1
_geom_angle_atom_site_label_2
_geom_angle_atom_site_label_3
_geom_angle
_geom_angle_site_symmetry_1
_geom_angle_site_symmetry_3
_geom_angle_publ_flag
O1 Ru1 Cl1 82.25(5) . . ?
O1 Ru1 N1 77.77(8) . . ?
O1 Ru1 C1 123.81(9) . . ?
O1 Ru1 C2 96.92(9) . . ?
O1 Ru1 C3 92.32(9) . . ?
O1 Ru1 C4 115.02(9) . . ?
O1 Ru1 C5 152.50(10) . . ?
O1 Ru1 C6 161.74(9) . . ?
N1 Ru1 Cl1 85.46(6) . . ?
N1 Ru1 C1 157.45(9) . . ?
N1 Ru1 C2 159.40(10) . . ?
N1 Ru1 C3 121.64(10) . . ?
N1 Ru1 C4 95.33(10) . . ?
N1 Ru1 C5 95.65(10) . . ?
N1 Ru1 C6 120.21(10) . . ?
C1 Ru1 Cl1 90.86(7) . . ?
C2 Ru1 Cl1 113.81(8) . . ?
C2 Ru1 C1 36.91(10) . . ?
C3 Ru1 Cl1 150.71(8) . . ?
C3 Ru1 C1 68.30(11) . . ?
C3 Ru1 C2 38.04(11) . . ?
C3 Ru1 C4 38.05(10) . . ?
C3 Ru1 C5 68.19(11) . . ?
C3 Ru1 C6 80.94(11) . . ?
C4 Ru1 Cl1 162.52(8) . . ?
C4 Ru1 C1 81.72(10) . . ?
C4 Ru1 C2 68.62(10) . . ?
C5 Ru1 Cl1 124.24(8) . . ?
C5 Ru1 C1 68.22(11) . . ?
C5 Ru1 C2 79.82(10) . . ?
C5 Ru1 C4 38.28(11) . . ?
C5 Ru1 C6 37.77(11) . . ?
C6 Ru1 Cl1 95.31(8) . . ?
C6 Ru1 C1 37.95(10) . . ?
C6 Ru1 C2 67.39(11) . . ?
C6 Ru1 C4 69.17(11) . . ?
C11 O1 Ru1 113.12(15) . . ?
C11 N1 Ru1 114.46(17) 2_556 . ?
C11 N1 C12 118.8(2) 2_556 . ?
C12 N1 Ru1 126.65(17) . . ?
C2 C1 Ru1 70.73(16) . . ?
C2 C1 C6 117.9(3) . . ?
C2 C1 C7 122.0(3) . . ?
C6 C1 Ru1 69.01(16) . . ?
C6 C1 C7 120.0(3) . . ?
C7 C1 Ru1 128.8(2) . . ?
Ru1 C2 H2 130(2) . . ?
C1 C2 Ru1 72.36(15) . . ?
C1 C2 H2 119(2) . . ?
C1 C2 C3 121.1(3) . . ?
C3 C2 Ru1 69.09(15) . . ?
C3 C2 H2 120(2) . . ?
Ru1 C3 H3 125(2) . . ?
C2 C3 Ru1 72.87(16) . . ?
C2 C3 H3 120(2) . . ?
C4 C3 Ru1 72.19(15) . . ?
C4 C3 C2 121.5(3) . . ?
C4 C3 H3 118(2) . . ?
C3 C4 Ru1 69.76(15) . . ?
C3 C4 C5 116.9(3) . . ?
C3 C4 C8 123.2(3) . . ?
C5 C4 Ru1 70.07(15) . . ?
C5 C4 C8 120.0(2) . . ?
C8 C4 Ru1 131.0(2) . . ?
Ru1 C5 H5 126(2) . . ?
C4 C5 Ru1 71.65(15) . . ?
C4 C5 H5 118(2) . . ?
C6 C5 Ru1 71.37(16) . . ?
C6 C5 C4 121.9(3) . . ?
C6 C5 H5 120(2) . . ?
Ru1 C6 H6 122(2) . . ?
C1 C6 Ru1 73.04(16) . . ?
C1 C6 H6 118(2) . . ?
C5 C6 Ru1 70.87(16) . . ?
C5 C6 C1 120.6(3) . . ?
C5 C6 H6 121(2) . . ?
C1 C7 H7A 111(2) . . ?
C1 C7 H7B 112(3) . . ?
C1 C7 H7C 108(3) . . ?
H7A C7 H7B 110(3) . . ?
H7A C7 H7C 108(4) . . ?
H7B C7 H7C 108(4) . . ?
C4 C8 H8 104(2) . . ?
C4 C8 C9 114.2(3) . . ?
C4 C8 C10 107.7(3) . . ?
C9 C8 H8 110(2) . . ?
C9 C8 C10 111.6(3) . . ?
C10 C8 H8 108(2) . . ?
C8 C9 H9A 112(2) . . ?
C8 C9 H9B 114(2) . . ?
C8 C9 H9C 114(3) . . ?
H9A C9 H9B 105(3) . . ?
H9A C9 H9C 106(3) . . ?
H9B C9 H9C 105(3) . . ?
C8 C10 H10A 108(2) . . ?
C8 C10 H10B 110(2) . . ?
C8 C10 H10C 110(2) . . ?
H10A C10 H10B 109(3) . . ?
H10A C10 H10C 114(3) . . ?
H10B C10 H10C 105(3) . . ?
O1 C11 N1 127.7(2) . 2_556 ?
O1 C11 C11 118.6(3) . 2_556 ?
N1 C11 C11 113.7(3) 2_556 2_556 ?
C13 C12 N1 119.5(2) . . ?
C17 C12 N1 120.0(2) . . ?
C17 C12 C13 120.4(2) . . ?
C12 C13 H13 120(2) . . ?
C12 C13 C14 119.9(3) . . ?
C14 C13 H13 120(2) . . ?
C13 C14 H14 118(2) . . ?
C15 C14 C13 119.4(3) . . ?
C15 C14 H14 122(2) . . ?
C14 C15 C18 119.3(3) . . ?
C16 C15 C14 120.7(3) . . ?
C16 C15 C18 119.9(3) . . ?
C15 C16 H16 121(2) . . ?
C15 C16 C17 119.8(3) . . ?
C17 C16 H16 120(2) . . ?
C12 C17 C16 119.8(3) . . ?
C12 C17 H17 119.5(19) . . ?
C16 C17 H17 120.7(19) . . ?
F1B C18 C15 113.1(10) . . ?
F1B C18 F2B 104.3(13) . . ?
F2B C18 C15 111.1(8) . . ?
F3B C18 C15 111.8(7) . . ?
F3B C18 F1B 107.9(13) . . ?
F3B C18 F2B 108.2(10) . . ?
F1A C18 C15 112.8(16) . . ?
F1A C18 F3A 101.5(19) . . ?
F2A C18 C15 117.1(12) . . ?
F2A C18 F1A 110.3(19) . . ?
F2A C18 F3A 100.9(15) . . ?
F3A C18 C15 112.4(12) . . ?
Cl1S C1S Cl2S 110.41(19) . . ?
Cl1S C1S Cl3S 111.8(2) . . ?
Cl1S C1S H1S 105(2) . . ?
Cl2S C1S H1S 110(2) . . ?
Cl3S C1S Cl2S 110.50(19) . . ?
Cl3S C1S H1S 109(2) . . ?
Cl4S C2S Cl5S 110.00(19) . . ?
Cl4S C2S Cl6S 110.44(19) . . ?
Cl4S C2S H2S 110(2) . . ?
Cl5S C2S Cl6S 109.95(18) . . ?
Cl5S C2S H2S 110(2) . . ?
Cl6S C2S H2S 106(2) . . ?

loop_
_geom_bond_atom_site_label_1
_geom_bond_atom_site_label_2
_geom_bond_distance
_geom_bond_site_symmetry_2
_geom_bond_publ_flag
Ru1 Cl1 2.4220(7) . ?
Ru1 O1 2.0981(18) . ?
Ru1 N1 2.100(2) . ?
Ru1 C1 2.226(3) . ?
Ru1 C2 2.205(3) . ?
Ru1 C3 2.156(3) . ?
Ru1 C4 2.187(3) . ?
Ru1 C5 2.166(3) . ?
Ru1 C6 2.173(3) . ?
O1 C11 1.272(3) . ?
N1 C11 1.312(3) 2_556 ?
N1 C12 1.430(3) . ?
C1 C2 1.403(4) . ?
C1 C6 1.431(4) . ?
C1 C7 1.496(4) . ?
C2 H2 0.93(3) . ?
C2 C3 1.422(4) . ?
C3 H3 0.91(3) . ?
C3 C4 1.416(4) . ?
C4 C5 1.428(4) . ?
C4 C8 1.508(4) . ?
C5 H5 0.92(3) . ?
C5 C6 1.404(4) . ?
C6 H6 0.88(3) . ?
C7 H7A 0.92(4) . ?
C7 H7B 0.94(4) . ?
C7 H7C 0.97(5) . ?
C8 H8 0.95(4) . ?
C8 C9 1.521(5) . ?
C8 C10 1.536(4) . ?
C9 H9A 0.93(4) . ?
C9 H9B 1.00(4) . ?
C9 H9C 0.98(5) . ?
C10 H10A 0.97(4) . ?
C10 H10B 0.99(4) . ?
C10 H10C 1.00(4) . ?
C11 C11 1.497(5) 2_556 ?
C12 C13 1.390(4) . ?
C12 C17 1.387(4) . ?
C13 H13 0.90(3) . ?
C13 C14 1.393(4) . ?
C14 H14 0.97(4) . ?
C14 C15 1.391(4) . ?
C15 C16 1.383(4) . ?
C15 C18 1.500(4) . ?
C16 H16 0.95(3) . ?
C16 C17 1.392(4) . ?
C17 H17 0.91(3) . ?
C18 F1B 1.340(13) . ?
C18 F2B 1.376(11) . ?
C18 F3B 1.288(14) . ?
C18 F1A 1.28(2) . ?
C18 F2A 1.24(2) . ?
C18 F3A 1.391(19) . ?
Cl1S C1S 1.736(4) . ?
Cl2S C1S 1.754(3) . ?
Cl3S C1S 1.746(4) . ?
C1S H1S 0.97(3) . ?
Cl4S C2S 1.757(4) . ?
Cl5S C2S 1.763(3) . ?
Cl6S C2S 1.763(3) . ?
C2S H2S 0.96(4) . ?

loop_
_geom_torsion_atom_site_label_1
_geom_torsion_atom_site_label_2
_geom_torsion_atom_site_label_3
_geom_torsion_atom_site_label_4
_geom_torsion
_geom_torsion_site_symmetry_1
_geom_torsion_site_symmetry_2
_geom_torsion_site_symmetry_3
_geom_torsion_site_symmetry_4
_geom_torsion_publ_flag
Ru1 O1 C11 N1 -169.5(2) . . . 2_556 ?
Ru1 O1 C11 C11 12.3(4) . . . 2_556 ?
Ru1 N1 C12 C13 126.6(2) . . . . ?
Ru1 N1 C12 C17 -50.2(3) . . . . ?
Ru1 C1 C2 C3 51.0(2) . . . . ?
Ru1 C1 C6 C5 -54.6(2) . . . . ?
Ru1 C2 C3 C4 55.7(2) . . . . ?
Ru1 C3 C4 C5 53.6(2) . . . . ?
Ru1 C3 C4 C8 -126.4(3) . . . . ?
Ru1 C4 C5 C6 53.0(2) . . . . ?
Ru1 C4 C8 C9 -54.9(4) . . . . ?
Ru1 C4 C8 C10 -179.4(2) . . . . ?
Ru1 C5 C6 C1 55.6(2) . . . . ?
N1 C12 C13 C14 -176.9(2) . . . . ?
N1 C12 C17 C16 177.1(3) . . . . ?
C1 C2 C3 Ru1 -52.4(2) . . . . ?
C1 C2 C3 C4 3.2(4) . . . . ?
C2 C1 C6 Ru1 52.9(2) . . . . ?
C2 C1 C6 C5 -1.8(4) . . . . ?
C2 C3 C4 Ru1 -56.0(2) . . . . ?
C2 C3 C4 C5 -2.4(4) . . . . ?
C2 C3 C4 C8 177.6(3) . . . . ?
C3 C4 C5 Ru1 -53.4(2) . . . . ?
C3 C4 C5 C6 -0.4(4) . . . . ?
C3 C4 C8 C9 36.2(4) . . . . ?
C3 C4 C8 C10 -88.3(3) . . . . ?
C4 C5 C6 Ru1 -53.1(2) . . . . ?
C4 C5 C6 C1 2.6(4) . . . . ?
C5 C4 C8 C9 -143.7(3) . . . . ?
C5 C4 C8 C10 91.7(3) . . . . ?
C6 C1 C2 Ru1 -52.0(2) . . . . ?
C6 C1 C2 C3 -1.1(4) . . . . ?
C7 C1 C2 Ru1 124.3(3) . . . . ?
C7 C1 C2 C3 175.3(3) . . . . ?
C7 C1 C6 Ru1 -123.6(2) . . . . ?
C7 C1 C6 C5 -178.2(3) . . . . ?
C8 C4 C5 Ru1 126.6(2) . . . . ?
C8 C4 C5 C6 179.5(3) . . . . ?
C11 N1 C12 C13 -57.0(3) 2_556 . . . ?
C11 N1 C12 C17 126.2(3) 2_556 . . . ?
C12 C13 C14 C15 -0.3(4) . . . . ?
C13 C12 C17 C16 0.4(4) . . . . ?
C13 C14 C15 C16 0.5(4) . . . . ?
C13 C14 C15 C18 -179.2(3) . . . . ?
C14 C15 C16 C17 -0.3(5) . . . . ?
C14 C15 C18 F1B -143.9(11) . . . . ?
C14 C15 C18 F2B -26.9(15) . . . . ?
C14 C15 C18 F3B 94.1(14) . . . . ?
C14 C15 C18 F1A -131(2) . . . . ?
C14 C15 C18 F2A -1(2) . . . . ?
C14 C15 C18 F3A 115.0(17) . . . . ?
C15 C16 C17 C12 -0.2(4) . . . . ?
C16 C15 C18 F1B 36.5(12) . . . . ?
C16 C15 C18 F2B 153.4(14) . . . . ?
C16 C15 C18 F3B -85.6(14) . . . . ?
C16 C15 C18 F1A 49(2) . . . . ?
C16 C15 C18 F2A 179(2) . . . . ?
C16 C15 C18 F3A -64.6(17) . . . . ?
C17 C12 C13 C14 -0.1(4) . . . . ?
C18 C15 C16 C17 179.4(3) . . . . ?
